data_7714046
loop_
_publ_author_name
'Abdi, Gisya'
'Gryl, Marlena'
'S\/lawek, Andrzej'
'Kowalewska, Ewelina'
'Mazur, Tomasz'
'Podborska, Agnieszka'
'Mech, Krzysztof'
'Zawal, Piotr'
'Pritam, Anurag'
'Kmita, Angelika'
'Alluhaibi, Lulu'
'Maximenko, Alexey'
'Chakkooth, Vijayakumar'
'Szacilowski, Konrad'

_publ_section_title
;
 Influence of Crystal Structure and Composition on Optical and Electronic
 Properties of Pyridinium-based Bismuth Iodide Complexes
;
_journal_name_full 'Dalton Transactions'
_journal_paper_doi 10.1039/D3DT02910G
_journal_year 2023
_chemical_formula_sum 'C14 H16 Bi2 I8 N4 O'
_chemical_formula_weight 1689.47
_chemical_name_common '4-cyanopyridinium iodobismuthate'
_space_group_crystal_system monoclinic
_space_group_IT_number 14
_space_group_name_Hall '-P 2yn'
_space_group_name_H-M_alt 'P 1 21/n 1'
_atom_sites_solution_hydrogens geom
_audit_creation_method SHELXL-2013
_audit_update_record
;
2023-09-05 deposited with the CCDC.	2023-09-28 downloaded from the CCDC.
;
_cell_angle_alpha 90
_cell_angle_beta 107.648(2)
_cell_angle_gamma 90
_cell_formula_units_Z 4
_cell_length_a 14.9874(3)
_cell_length_b 11.4555(2)
_cell_length_c 20.4765(5)
_cell_measurement_reflns_used 30883
_cell_measurement_temperature 293(2)
_cell_measurement_theta_max 33.7030
_cell_measurement_theta_min 2.6640
_cell_volume 3350.12(13)
_computing_cell_refinement 'CrysAlisPro 1.171.41.122a (Rigaku OD, 2021)'
_computing_data_collection 'CrysAlisPro 1.171.41.122a (Rigaku OD, 2021)'
_computing_data_reduction 'CrysAlisPro 1.171.41.122a (Rigaku OD, 2021)'
_computing_molecular_graphics 'Mercury, (Macrae, 2020)'
_computing_publication_material 'WinGX, (Farrugia, 2012)'
_computing_structure_refinement 'SHELXL-2018/3 (Sheldrick, 2018)'
_computing_structure_solution 'SHELXT, (Sheldrick, 2015)'
_diffrn_ambient_temperature 293(2)
_diffrn_detector 'Hybrid Pixel Array Detector'
_diffrn_detector_area_resol_mean 10.0000
_diffrn_detector_type HyPix
_diffrn_measured_fraction_theta_full 0.998
_diffrn_measured_fraction_theta_max 0.904
_diffrn_measurement_device 'four-circle diffractometer'
_diffrn_measurement_device_type 'XtaLAB Synergy, Dualflex, HyPix'
_diffrn_radiation_monochromator mirror
_diffrn_radiation_probe x-ray
_diffrn_radiation_type 'Mo K\a'
_diffrn_radiation_wavelength 0.71073
_diffrn_reflns_av_R_equivalents 0.0640
_diffrn_reflns_av_sigmaI/netI 0.0872
_diffrn_reflns_Laue_measured_fraction_full 0.998
_diffrn_reflns_Laue_measured_fraction_max 0.904
_diffrn_reflns_limit_h_max 20
_diffrn_reflns_limit_h_min -22
_diffrn_reflns_limit_k_max 17
_diffrn_reflns_limit_k_min -17
_diffrn_reflns_limit_l_max 31
_diffrn_reflns_limit_l_min -31
_diffrn_reflns_number 106533
_diffrn_reflns_point_group_measured_fraction_full 0.998
_diffrn_reflns_point_group_measured_fraction_max 0.904
_diffrn_reflns_theta_full 25.242
_diffrn_reflns_theta_max 33.486
_diffrn_reflns_theta_min 2.320
_diffrn_source 'micro-focus sealed X-ray tube'
_diffrn_source_type 'PhotonJet (Mo) X-ray Source'
_exptl_absorpt_coefficient_mu 17.877
_exptl_absorpt_correction_T_max 1.00000
_exptl_absorpt_correction_T_min 0.18323
_exptl_absorpt_correction_type multi-scan
_exptl_absorpt_process_details
;
CrysAlisPro 1.171.41.122a (Rigaku Oxford Diffraction, 2021)
Empirical absorption correction using spherical harmonics,
implemented in SCALE3 ABSPACK scaling algorithm.
;
_exptl_crystal_colour orange
_exptl_crystal_density_diffrn 3.350
_exptl_crystal_description plate
_exptl_crystal_F_000 2904
_exptl_crystal_size_max 0.200
_exptl_crystal_size_mid 0.160
_exptl_crystal_size_min 0.080
_refine_diff_density_max 1.772
_refine_diff_density_min -1.325
_refine_diff_density_rms 0.185
_refine_ls_extinction_method none
_refine_ls_goodness_of_fit_ref 1.038
_refine_ls_hydrogen_treatment constr
_refine_ls_matrix_type full
_refine_ls_number_parameters 265
_refine_ls_number_reflns 11871
_refine_ls_number_restraints 0
_refine_ls_restrained_S_all 1.038
_refine_ls_R_factor_all 0.0796
_refine_ls_R_factor_gt 0.0405
_refine_ls_shift/su_max 0.001
_refine_ls_shift/su_mean 0.000
_refine_ls_structure_factor_coef Fsqd
_refine_ls_weighting_details 'w=1/[\s^2^(Fo^2^)+(0.0424P)^2^+3.7282P] where P=(Fo^2^+2Fc^2^)/3'
_refine_ls_weighting_scheme calc
_refine_ls_wR_factor_gt 0.0892
_refine_ls_wR_factor_ref 0.0990
_reflns_Friedel_coverage 0.000
_reflns_number_gt 7767
_reflns_number_total 11871
_reflns_threshold_expression 'I > 2\s(I)'
_cod_data_source_file d3dt02910g2.cif
_cod_data_source_block shelx
_cod_original_sg_symbol_H-M 'P 21/n'
_cod_database_code 7714046
_shelx_space_group_comment
;
The symmetry employed for this shelxl refinement is uniquely defined
by the following loop, which should always be used as a source of
symmetry information in preference to the above space-group names.
They are only intended as comments.
;
_shelx_estimated_absorpt_t_min 0.124
_shelx_estimated_absorpt_t_max 0.329
_oxdiff_exptl_absorpt_empirical_full_min 0.571
_oxdiff_exptl_absorpt_empirical_full_max 3.630
_oxdiff_exptl_absorpt_empirical_details
;
Empirical correction (ABSPACK) includes:
- Absorption correction using spherical harmonics
- Frame scaling
;
_shelxl_version_number 2013-4

loop_
_space_group_symop_operation_xyz
'x, y, z'
'-x+1/2, y+1/2, -z+1/2'
'-x, -y, -z'
'x-1/2, -y-1/2, z-1/2'

loop_
_atom_site_label
_atom_site_type_symbol
_atom_site_fract_x
_atom_site_fract_y
_atom_site_fract_z
_atom_site_U_iso_or_equiv
_atom_site_adp_type
_atom_site_occupancy
_atom_site_site_symmetry_order
_atom_site_calc_flag
_atom_site_refinement_flags_posn
_atom_site_refinement_flags_adp
_atom_site_refinement_flags_occupancy
_atom_site_disorder_assembly
_atom_site_disorder_group
Bi1 Bi 0.46306(2) 0.40703(2) 0.59512(2) 0.04224(7) Uani 1 1 d . . . . .
Bi2 Bi 0.73196(2) 0.28598(2) 0.53551(2) 0.04926(7) Uani 1 1 d . . . . .
I3 I 0.65057(3) 0.53847(3) 0.57106(2) 0.04692(10) Uani 1 1 d . . . . .
I4 I 0.53476(3) 0.17739(3) 0.54515(2) 0.05186(11) Uani 1 1 d . . . . .
I5 I 0.60211(4) 0.35268(4) 0.37737(3) 0.06797(14) Uani 1 1 d . . . . .
I2 I 0.57474(3) 0.37900(4) 0.73714(2) 0.06085(12) Uani 1 1 d . . . . .
I6 I 0.76513(4) 0.06420(4) 0.47487(3) 0.06902(14) Uani 1 1 d . . . . .
I1 I 0.30521(4) 0.28595(5) 0.61564(3) 0.07325(15) Uani 1 1 d . . . . .
I8 I 0.82253(4) 0.20875(5) 0.67597(3) 0.07284(15) Uani 1 1 d . . . . .
I7 I 0.89811(4) 0.41080(5) 0.52413(4) 0.0900(2) Uani 1 1 d . . . . .
N1A N 0.3905(4) 0.0603(4) 0.3235(3) 0.0555(14) Uani 1 1 d . . . . .
C6A C 0.3479(5) 0.0085(6) 0.2628(4) 0.067(2) Uani 1 1 d . . . . .
H6A H 0.2828 0.0089 0.2458 0.080 Uiso 1 1 calc R U . . .
C4A C 0.4956(5) -0.0462(6) 0.2514(4) 0.0611(18) Uani 1 1 d . . . . .
C3A C 0.5379(6) 0.0069(7) 0.3138(4) 0.072(2) Uani 1 1 d . . . . .
H3A H 0.6028 0.0076 0.3320 0.087 Uiso 1 1 calc R U . . .
C2A C 0.4838(5) 0.0581(6) 0.3484(4) 0.0633(18) Uani 1 1 d . . . . .
H2A H 0.5126 0.0926 0.3907 0.076 Uiso 1 1 calc R U . . .
C5A C 0.3986(6) -0.0444(7) 0.2261(4) 0.071(2) Uani 1 1 d . . . . .
H5A H 0.3683 -0.0793 0.1842 0.086 Uiso 1 1 calc R U . . .
C8A C 0.5514(6) -0.1033(7) 0.2142(5) 0.071(2) Uani 1 1 d . . . . .
N2A N 0.5969(7) -0.1499(8) 0.1876(5) 0.099(3) Uani 1 1 d . . . . .
N2B N 0.8350(8) -0.3485(9) 0.2562(7) 0.129(4) Uani 1 1 d . . . . .
O1 O 1.0345(10) 0.2223(9) 0.4510(6) 0.161(4) Uani 1 1 d . . . . .
H1 H 1.0064 0.2837 0.4511 0.193 Uiso 1 1 calc R U . . .
C8B C 0.8546(8) -0.2598(10) 0.2794(7) 0.101(4) Uani 1 1 d . . . . .
C6B C 0.8650(7) 0.0574(10) 0.3077(6) 0.094(3) Uani 1 1 d . . . . .
H6B H 0.8349 0.1246 0.2867 0.113 Uiso 1 1 calc R U . . .
N1B N 0.9359(6) 0.0645(10) 0.3659(5) 0.098(3) Uani 1 1 d . . . . .
H1B H 0.9541 0.1322 0.3831 0.118 Uiso 1 1 calc R U . . .
C2B C 0.9781(8) -0.028(2) 0.3972(8) 0.143(6) Uani 1 1 d . . . . .
H2B H 1.0259 -0.0202 0.4384 0.171 Uiso 1 1 calc R U . . .
C3B C 0.9537(10) -0.1373(15) 0.3710(8) 0.130(5) Uani 1 1 d . . . . .
H3B H 0.9848 -0.2030 0.3934 0.156 Uiso 1 1 calc R U . . .
C4B C 0.8811(6) -0.1475(9) 0.3101(6) 0.080(3) Uani 1 1 d . . . . .
C5B C 0.8378(6) -0.0478(8) 0.2799(5) 0.076(2) Uani 1 1 d . . . . .
H5B H 0.7886 -0.0529 0.2393 0.092 Uiso 1 1 calc R U . . .
C1 C 1.1220(11) 0.2461(12) 0.4393(8) 0.154(7) Uani 1 1 d . . . . .
H1A H 1.1123 0.2993 0.4016 0.184 Uiso 1 1 calc R U . . .
H1C H 1.1482 0.1747 0.4288 0.184 Uiso 1 1 calc R U . . .
H1D H 1.1643 0.2804 0.4797 0.184 Uiso 1 1 calc R U . . .
C7A C 0.3349(6) 0.1168(8) 0.3624(5) 0.083(3) Uani 1 1 d . . . . .
H7AA H 0.2944 0.1741 0.3342 0.124 Uiso 1 1 calc R U . . .
H7AB H 0.3760 0.1541 0.4022 0.124 Uiso 1 1 calc R U . . .
H7AC H 0.2979 0.0591 0.3764 0.124 Uiso 1 1 calc R U . . .

loop_
_atom_site_aniso_label
_atom_site_aniso_U_11
_atom_site_aniso_U_22
_atom_site_aniso_U_33
_atom_site_aniso_U_23
_atom_site_aniso_U_13
_atom_site_aniso_U_12
Bi1 0.04645(12) 0.04024(11) 0.04039(13) 0.00275(9) 0.01371(9) 0.00063(8)
Bi2 0.05179(14) 0.04056(12) 0.05725(17) 0.00300(10) 0.01928(11) 0.00506(9)
I3 0.0503(2) 0.04182(19) 0.0473(2) 0.00000(16) 0.01282(17) -0.00036(15)
I4 0.0602(2) 0.03981(19) 0.0594(3) -0.00229(17) 0.0239(2) -0.00110(16)
I5 0.1038(4) 0.0491(2) 0.0521(3) 0.00222(19) 0.0251(3) 0.0216(2)
I2 0.0611(3) 0.0709(3) 0.0440(3) 0.0059(2) 0.0062(2) -0.0055(2)
I6 0.0711(3) 0.0576(3) 0.0726(4) -0.0135(2) 0.0133(3) 0.0170(2)
I1 0.0594(3) 0.0903(4) 0.0740(4) 0.0037(3) 0.0262(3) -0.0194(2)
I8 0.0863(4) 0.0674(3) 0.0576(3) 0.0060(2) 0.0109(3) 0.0081(2)
I7 0.0728(3) 0.0671(3) 0.1452(7) 0.0113(3) 0.0557(4) -0.0052(2)
N1A 0.061(3) 0.041(3) 0.056(4) 0.006(2) 0.006(3) 0.000(2)
C6A 0.058(4) 0.060(4) 0.067(5) -0.007(4) -0.004(4) 0.003(3)
C4A 0.067(4) 0.045(3) 0.065(5) 0.010(3) 0.010(4) -0.003(3)
C3A 0.063(4) 0.083(5) 0.061(5) 0.006(4) 0.004(4) -0.022(4)
C2A 0.076(5) 0.067(4) 0.043(4) -0.005(3) 0.013(4) -0.021(4)
C5A 0.077(5) 0.062(4) 0.056(5) -0.008(4) -0.009(4) 0.005(4)
C8A 0.073(5) 0.069(5) 0.066(6) 0.000(4) 0.016(4) -0.003(4)
N2A 0.111(7) 0.090(6) 0.101(7) 0.000(5) 0.042(5) 0.003(5)
N2B 0.136(8) 0.085(6) 0.210(13) 0.017(7) 0.117(9) 0.008(6)
O1 0.241(13) 0.126(8) 0.111(8) -0.018(6) 0.047(9) 0.060(8)
C8B 0.106(7) 0.085(7) 0.147(11) 0.033(7) 0.091(8) 0.021(6)
C6B 0.089(7) 0.112(8) 0.083(8) 0.009(6) 0.030(6) -0.004(6)
N1B 0.071(5) 0.157(9) 0.075(6) -0.017(6) 0.034(5) -0.011(5)
C2B 0.068(7) 0.26(2) 0.099(11) -0.001(13) 0.022(7) 0.038(11)
C3B 0.113(10) 0.171(14) 0.113(12) 0.045(10) 0.048(9) 0.070(10)
C4B 0.067(5) 0.097(7) 0.096(7) 0.019(5) 0.051(5) 0.022(4)
C5B 0.072(5) 0.082(6) 0.074(6) 0.007(5) 0.020(4) 0.005(4)
C1 0.167(14) 0.092(8) 0.144(15) -0.012(8) -0.041(12) -0.006(9)
C7A 0.068(5) 0.089(6) 0.091(7) -0.013(5) 0.025(5) 0.016(4)

loop_
_atom_type_symbol
_atom_type_description
_atom_type_scat_dispersion_real
_atom_type_scat_dispersion_imag
_atom_type_scat_source
C C 0.0033 0.0016 'International Tables Vol C Tables 4.2.6.8 and 6.1.1.4'
H H 0.0000 0.0000 'International Tables Vol C Tables 4.2.6.8 and 6.1.1.4'
Bi Bi -4.1077 10.2566 'International Tables Vol C Tables 4.2.6.8 and 6.1.1.4'
I I -0.4742 1.8119 'International Tables Vol C Tables 4.2.6.8 and 6.1.1.4'
N N 0.0061 0.0033 'International Tables Vol C Tables 4.2.6.8 and 6.1.1.4'
O O 0.0106 0.0060 'International Tables Vol C Tables 4.2.6.8 and 6.1.1.4'

loop_
_geom_angle_atom_site_label_1
_geom_angle_atom_site_label_2
_geom_angle_atom_site_label_3
_geom_angle
_geom_angle_site_symmetry_1
_geom_angle_site_symmetry_3
_geom_angle_publ_flag
I1 Bi1 I2 92.880(16) . . ?
I1 Bi1 I5 94.876(18) . 3_666 ?
I2 Bi1 I5 91.989(16) . 3_666 ?
I1 Bi1 I4 91.234(15) . . ?
I2 Bi1 I4 94.807(15) . . ?
I5 Bi1 I4 170.622(15) 3_666 . ?
I1 Bi1 I3 177.897(15) . . ?
I2 Bi1 I3 86.699(13) . . ?
I5 Bi1 I3 87.198(14) 3_666 . ?
I4 Bi1 I3 86.750(11) . . ?
I1 Bi1 I3 92.895(15) . 3_666 ?
I2 Bi1 I3 173.971(14) . 3_666 ?
I5 Bi1 I3 85.797(13) 3_666 3_666 ?
I4 Bi1 I3 86.796(12) . 3_666 ?
I3 Bi1 I3 87.592(11) . 3_666 ?
I8 Bi2 I6 93.819(17) . . ?
I8 Bi2 I7 94.21(2) . . ?
I6 Bi2 I7 97.539(18) . . ?
I8 Bi2 I4 89.087(16) . . ?
I6 Bi2 I4 88.186(14) . . ?
I7 Bi2 I4 173.177(15) . . ?
I8 Bi2 I3 98.085(15) . . ?
I6 Bi2 I3 166.344(16) . . ?
I7 Bi2 I3 88.272(15) . . ?
I4 Bi2 I3 85.348(11) . . ?
I8 Bi2 I5 171.730(18) . . ?
I6 Bi2 I5 84.897(15) . . ?
I7 Bi2 I5 94.06(2) . . ?
I4 Bi2 I5 82.711(15) . . ?
I3 Bi2 I5 82.363(12) . . ?
Bi2 I3 Bi1 91.206(11) . . ?
Bi2 I3 Bi1 92.697(12) . 3_666 ?
Bi1 I3 Bi1 92.407(11) . 3_666 ?
Bi1 I4 Bi2 96.102(12) . . ?
Bi1 I5 Bi2 98.878(15) 3_666 . ?
C2A N1A C6A 119.5(7) . . ?
C2A N1A C7A 120.1(7) . . ?
C6A N1A C7A 120.3(6) . . ?
N1A C6A C5A 121.0(7) . . ?
N1A C6A H6A 119.5 . . ?
C5A C6A H6A 119.5 . . ?
C3A C4A C5A 118.3(8) . . ?
C3A C4A C8A 120.6(7) . . ?
C5A C4A C8A 121.1(8) . . ?
C2A C3A C4A 119.4(7) . . ?
C2A C3A H3A 120.3 . . ?
C4A C3A H3A 120.3 . . ?
N1A C2A C3A 121.9(7) . . ?
N1A C2A H2A 119.0 . . ?
C3A C2A H2A 119.0 . . ?
C6A C5A C4A 119.8(7) . . ?
C6A C5A H5A 120.1 . . ?
C4A C5A H5A 120.1 . . ?
N2A C8A C4A 177.3(10) . . ?
C1 O1 H1 109.5 . . ?
N2B C8B C4B 178.8(16) . . ?
N1B C6B C5B 119.4(11) . . ?
N1B C6B H6B 120.3 . . ?
C5B C6B H6B 120.3 . . ?
C2B N1B C6B 121.6(12) . . ?
C2B N1B H1B 119.2 . . ?
C6B N1B H1B 119.2 . . ?
N1B C2B C3B 121.4(14) . . ?
N1B C2B H2B 119.3 . . ?
C3B C2B H2B 119.3 . . ?
C2B C3B C4B 118.3(13) . . ?
C2B C3B H3B 120.9 . . ?
C4B C3B H3B 120.9 . . ?
C5B C4B C3B 118.2(11) . . ?
C5B C4B C8B 121.4(11) . . ?
C3B C4B C8B 120.5(11) . . ?
C6B C5B C4B 121.1(10) . . ?
C6B C5B H5B 119.5 . . ?
C4B C5B H5B 119.5 . . ?
O1 C1 H1A 109.5 . . ?
O1 C1 H1C 109.5 . . ?
H1A C1 H1C 109.5 . . ?
O1 C1 H1D 109.5 . . ?
H1A C1 H1D 109.5 . . ?
H1C C1 H1D 109.5 . . ?
N1A C7A H7AA 109.5 . . ?
N1A C7A H7AB 109.5 . . ?
H7AA C7A H7AB 109.5 . . ?
N1A C7A H7AC 109.5 . . ?
H7AA C7A H7AC 109.5 . . ?
H7AB C7A H7AC 109.5 . . ?

loop_
_geom_bond_atom_site_label_1
_geom_bond_atom_site_label_2
_geom_bond_distance
_geom_bond_site_symmetry_2
_geom_bond_publ_flag
Bi1 I1 2.8811(5) . ?
Bi1 I2 2.9002(5) . ?
Bi1 I5 3.0301(5) 3_666 ?
Bi1 I4 3.1286(4) . ?
Bi1 I3 3.3537(4) . ?
Bi1 I3 3.3697(5) 3_666 ?
Bi2 I8 2.9206(6) . ?
Bi2 I6 2.9357(5) . ?
Bi2 I7 2.9414(6) . ?
Bi2 I4 3.2672(5) . ?
Bi2 I3 3.3049(4) . ?
Bi2 I5 3.3220(6) . ?
I3 Bi1 3.3697(5) 3_666 ?
I5 Bi1 3.0302(5) 3_666 ?
N1A C2A 1.334(9) . ?
N1A C6A 1.351(9) . ?
N1A C7A 1.468(10) . ?
C6A C5A 1.363(12) . ?
C6A H6A 0.9300 . ?
C4A C3A 1.383(11) . ?
C4A C5A 1.388(11) . ?
C4A C8A 1.448(12) . ?
C3A C2A 1.362(12) . ?
C3A H3A 0.9300 . ?
C2A H2A 0.9300 . ?
C5A H5A 0.9300 . ?
C8A N2A 1.127(11) . ?
N2B C8B 1.122(15) . ?
O1 C1 1.429(18) . ?
O1 H1 0.8200 . ?
C8B C4B 1.434(16) . ?
C6B N1B 1.337(13) . ?
C6B C5B 1.342(13) . ?
C6B H6B 0.9300 . ?
N1B C2B 1.303(18) . ?
N1B H1B 0.8600 . ?
C2B C3B 1.36(2) . ?
C2B H2B 0.9300 . ?
C3B C4B 1.389(18) . ?
C3B H3B 0.9300 . ?
C4B C5B 1.366(12) . ?
C5B H5B 0.9300 . ?
C1 H1A 0.9600 . ?
C1 H1C 0.9600 . ?
C1 H1D 0.9600 . ?
C7A H7AA 0.9600 . ?
C7A H7AB 0.9600 . ?
C7A H7AC 0.9600 . ?

loop_
_geom_hbond_atom_site_label_D
_geom_hbond_atom_site_label_H
_geom_hbond_atom_site_label_A
_geom_hbond_distance_DH
_geom_hbond_distance_HA
_geom_hbond_distance_DA
_geom_hbond_angle_DHA
_geom_hbond_site_symmetry_A
C6A H6A I2 0.93 3.33 4.170(8) 151.7 4_565
C3A H3A I6 0.93 3.25 4.012(8) 140.1 .
C2A H2A I4 0.93 3.23 4.100(8) 157.0 .
C2A H2A I5 0.93 3.31 3.774(7) 113.0 .
O1 H1 I7 0.82 2.91 3.597(10) 142.8 .
C6B H6B N2B 0.93 2.45 3.079(16) 125.2 2_655
N1B H1B O1 0.86 1.85 2.631(15) 149.5 .
C2B H2B I6 0.93 3.14 3.966(13) 149.2 3_756
C3B H3B I7 0.93 3.13 4.058(13) 175.4 3_756
C1 H1D I1 0.96 2.94 3.843(14) 157.1 1_655
C7A H7AB I4 0.96 3.17 4.082(10) 158.3 .

loop_
_geom_torsion_atom_site_label_1
_geom_torsion_atom_site_label_2
_geom_torsion_atom_site_label_3
_geom_torsion_atom_site_label_4
_geom_torsion
_geom_torsion_site_symmetry_1
_geom_torsion_site_symmetry_2
_geom_torsion_site_symmetry_3
_geom_torsion_site_symmetry_4
_geom_torsion_publ_flag
C2A N1A C6A C5A -1.0(11) . . . . ?
C7A N1A C6A C5A -179.9(8) . . . . ?
C5A C4A C3A C2A 0.5(11) . . . . ?
C8A C4A C3A C2A -178.8(7) . . . . ?
C6A N1A C2A C3A 1.3(11) . . . . ?
C7A N1A C2A C3A -179.8(8) . . . . ?
C4A C3A C2A N1A -1.0(12) . . . . ?
N1A C6A C5A C4A 0.5(12) . . . . ?
C3A C4A C5A C6A -0.2(11) . . . . ?
C8A C4A C5A C6A 179.0(8) . . . . ?
C5B C6B N1B C2B -1.5(15) . . . . ?
C6B N1B C2B C3B 1.9(19) . . . . ?
N1B C2B C3B C4B -1(2) . . . . ?
C2B C3B C4B C5B -0.3(17) . . . . ?
C2B C3B C4B C8B 178.1(11) . . . . ?
N1B C6B C5B C4B 0.2(14) . . . . ?
C3B C4B C5B C6B 0.7(14) . . . . ?
C8B C4B C5B C6B -177.7(9) . . . . ?
